data_4086285
loop_
_publ_author_name
'Elangovan, Saravanakumar'
'Quintero-Duque, Samuel'
'Dorcet, Vincent'
'Roisnel, Thierry'
'Norel, Lucie'
'Darcel, Christophe'
'Sortais, Jean-Baptiste'

_publ_section_title
;
 Kn\"olker-Type Iron Complexes Bearing an N-Heterocyclic Carbene Ligand:
 Synthesis, Characterization, and Catalytic Dehydration of Primary Amides
;
_journal_issue 18
_journal_name_full Organometallics
_journal_page_first 4521
_journal_paper_doi 10.1021/acs.organomet.5b00553
_journal_volume 34
_journal_year 2015
_chemical_absolute_configuration ad
_chemical_compound_source 'synthesis as described'
_chemical_formula_moiety 'C37 H48 Fe N2 O3 Si2'
_chemical_formula_sum 'C37 H48 Fe N2 O3 Si2'
_chemical_formula_weight 680.8
_chemical_name_systematic
;
 ?
;
_space_group_IT_number 4
_symmetry_cell_setting monoclinic
_symmetry_Int_Tables_number 4
_symmetry_space_group_name_Hall 'P 2yb'
_symmetry_space_group_name_H-M 'P 1 21 1'
_atom_sites_solution_hydrogens geom
_atom_sites_solution_primary direct
_atom_sites_solution_secondary difmap
_cell_angle_alpha 90
_cell_angle_beta 101.012(9)
_cell_angle_gamma 90
_cell_formula_units_Z 2
_cell_length_a 10.356(3)
_cell_length_b 15.454(4)
_cell_length_c 11.602(3)
_cell_measurement_reflns_used 2111
_cell_measurement_temperature 150(2)
_cell_measurement_theta_max 21.71
_cell_measurement_theta_min 2.42
_cell_measurement_wavelength 0.71073
_cell_volume 1822.6(9)
_computing_cell_refinement 'Bruker APEX2 (Bruker, 2006)'
_computing_data_collection 'Bruker APEX2 (Bruker, 2006)'
_computing_data_reduction 'Bruker APEX2 (Bruker, 2006)'
_computing_molecular_graphics 'Ortep-3 for Windows (Farrugia, 1997)'
_computing_publication_material
;
           WinGX publication routines (Farrugia, 2012),
           CRYSCAL (T. Roisnel, local program)
;
_computing_structure_refinement 'SHELXL-97 (Sheldrick, 1997)'
_computing_structure_solution 'SIR97 (Altomare et al., 1999)'
_diffrn_ambient_temperature 150(2)
_diffrn_detector 'CCD plate'
_diffrn_measured_fraction_theta_full 0.986
_diffrn_measured_fraction_theta_max 0.986
_diffrn_measurement_device_type 'APEXII, Bruker-AXS'
_diffrn_measurement_method 'CCD rotation images, thin slices'
_diffrn_radiation_monochromator graphite
_diffrn_radiation_probe x-ray
_diffrn_radiation_type MoK\a
_diffrn_radiation_wavelength 0.71073
_diffrn_reflns_av_R_equivalents 0.0838
_diffrn_reflns_av_unetI/netI 0.1384
_diffrn_reflns_limit_h_max 12
_diffrn_reflns_limit_h_min -13
_diffrn_reflns_limit_k_max 19
_diffrn_reflns_limit_k_min -13
_diffrn_reflns_limit_l_max 14
_diffrn_reflns_limit_l_min -14
_diffrn_reflns_number 12747
_diffrn_reflns_theta_full 26.89
_diffrn_reflns_theta_max 26.89
_diffrn_reflns_theta_min 2.93
_exptl_absorpt_coefficient_mu 0.516
_exptl_absorpt_correction_T_max 0.955
_exptl_absorpt_correction_T_min 0.646
_exptl_absorpt_correction_type multi-scan
_exptl_absorpt_process_details
;
  [Sheldrick, G.M. (2002). SADABS Bruker AXS Inc., Madison, Wisconsin, USA]
;
_exptl_crystal_colour yellow
_exptl_crystal_density_diffrn 1.241
_exptl_crystal_density_method 'not measured'
_exptl_crystal_description prism
_exptl_crystal_F_000 724
_exptl_crystal_size_max 0.48
_exptl_crystal_size_mid 0.19
_exptl_crystal_size_min 0.09
_refine_diff_density_max 0.754
_refine_diff_density_min -0.518
_refine_diff_density_rms 0.084
_refine_ls_abs_structure_details 'Flack H D (1983), Acta Cryst. A39, 876-881'
_refine_ls_abs_structure_Flack 0.00(2)
_refine_ls_extinction_method none
_refine_ls_goodness_of_fit_ref 1.009
_refine_ls_hydrogen_treatment constr
_refine_ls_matrix_type full
_refine_ls_number_parameters 416
_refine_ls_number_reflns 6839
_refine_ls_number_restraints 1
_refine_ls_restrained_S_all 1.009
_refine_ls_R_factor_all 0.0939
_refine_ls_R_factor_gt 0.0656
_refine_ls_shift/su_max 0.01
_refine_ls_shift/su_mean 0
_refine_ls_structure_factor_coef Fsqd
_refine_ls_weighting_details 'calc w=1/[\s^2^(Fo^2^)+(0.0492P)^2^+0.0000P] where P=(Fo^2^+2Fc^2^)/3'
_refine_ls_weighting_scheme calc
_refine_ls_wR_factor_gt 0.1438
_refine_ls_wR_factor_ref 0.1611
_reflns_number_gt 5118
_reflns_number_total 6839
_reflns_threshold_expression >2sigma(I)
_cod_data_source_file om5b00553_si_002.cif
_cod_data_source_block SR145
_cod_original_sg_symbol_H-M 'P 21'
_cod_database_code 4086285

loop_
_symmetry_equiv_pos_as_xyz
'x, y, z'
'-x, y+1/2, -z'

loop_
_atom_site_label
_atom_site_type_symbol
_atom_site_fract_x
_atom_site_fract_y
_atom_site_fract_z
_atom_site_U_iso_or_equiv
_atom_site_adp_type
_atom_site_occupancy
_atom_site_symmetry_multiplicity
_atom_site_calc_flag
_atom_site_refinement_flags
Fe1 Fe 0.73635(7) 0.60263(5) 0.81087(5) 0.02141(18) Uani 1 1 d .
Si1 Si 0.61383(16) 0.59380(13) 1.10439(12) 0.0326(4) Uani 1 1 d .
Si2 Si 0.48787(15) 0.74018(10) 0.63119(12) 0.0248(3) Uani 1 1 d .
C1 C 0.8532(6) 0.5402(4) 0.9008(5) 0.0296(13) Uani 1 1 d .
O2 O 0.9258(5) 0.4966(3) 0.9643(4) 0.0516(13) Uani 1 1 d .
C3 C 0.7676(6) 0.5541(4) 0.6795(5) 0.0310(14) Uani 1 1 d .
O4 O 0.7773(4) 0.5137(3) 0.5987(4) 0.0386(11) Uani 1 1 d .
C5 C 0.8613(5) 0.7044(3) 0.8177(4) 0.0208(11) Uani 1 1 d .
C11 C 0.9803(6) 0.8287(4) 0.8657(4) 0.0279(13) Uani 1 1 d .
H11 H 1.0109 0.8807 0.9055 0.034 Uiso 1 1 calc R
N12 N 0.8859(4) 0.7739(3) 0.8934(3) 0.0236(10) Uani 1 1 d .
C13 C 0.8346(5) 0.7873(4) 1.0026(4) 0.0228(12) Uani 1 1 d .
H13 H 0.7686 0.741 1.0079 0.027 Uiso 1 1 calc R
C14 C 0.7651(6) 0.8745(4) 0.9967(5) 0.0309(13) Uani 1 1 d .
H14A H 0.8295 0.921 0.9973 0.046 Uiso 1 1 calc R
H14B H 0.7223 0.8807 1.0646 0.046 Uiso 1 1 calc R
H14C H 0.6987 0.8778 0.9243 0.046 Uiso 1 1 calc R
C15 C 0.9477(6) 0.7774(4) 1.1059(5) 0.0288(13) Uani 1 1 d .
C16 C 1.0371(6) 0.7092(4) 1.1094(5) 0.0397(16) Uani 1 1 d .
H16 H 1.0279 0.67 1.0453 0.048 Uiso 1 1 calc R
C17 C 1.1378(7) 0.6979(5) 1.2040(6) 0.0503(19) Uani 1 1 d .
H17 H 1.1973 0.651 1.2047 0.06 Uiso 1 1 calc R
C18 C 1.1534(7) 0.7545(6) 1.2983(6) 0.059(2) Uani 1 1 d .
H18 H 1.2234 0.7465 1.3635 0.071 Uiso 1 1 calc R
C19 C 1.0680(7) 0.8215(5) 1.2972(5) 0.0478(19) Uani 1 1 d .
H19 H 1.0781 0.8604 1.3618 0.057 Uiso 1 1 calc R
C20 C 0.9657(6) 0.8332(4) 1.2014(5) 0.0334(14) Uani 1 1 d .
H20 H 0.9069 0.8804 1.2014 0.04 Uiso 1 1 calc R
C21 C 1.0210(6) 0.7951(3) 0.7722(5) 0.0267(12) Uani 1 1 d .
H21 H 1.0862 0.818 0.7332 0.032 Uiso 1 1 calc R
N22 N 0.9481(4) 0.7195(3) 0.7440(4) 0.0242(10) Uani 1 1 d .
C23 C 0.9823(5) 0.6631(3) 0.6543(4) 0.0202(11) Uani 1 1 d .
C24 C 0.9317(5) 0.6804(4) 0.5363(5) 0.0273(12) Uani 1 1 d .
C25 C 0.9695(6) 0.6265(3) 0.4519(5) 0.0301(14) Uani 1 1 d .
H25 H 0.9359 0.6371 0.3711 0.036 Uiso 1 1 calc R
C26 C 1.0541(6) 0.5586(4) 0.4836(5) 0.0327(14) Uani 1 1 d .
C27 C 1.1069(6) 0.5457(4) 0.6015(5) 0.0304(13) Uani 1 1 d .
H27 H 1.1669 0.4993 0.6229 0.037 Uiso 1 1 calc R
C28 C 1.0753(5) 0.5982(5) 0.6897(4) 0.0267(11) Uani 1 1 d .
C29 C 0.8424(6) 0.7567(4) 0.5005(5) 0.0307(13) Uani 1 1 d .
H29A H 0.7731 0.7575 0.5474 0.046 Uiso 1 1 calc R
H29B H 0.8026 0.7519 0.4171 0.046 Uiso 1 1 calc R
H29C H 0.8936 0.8103 0.5139 0.046 Uiso 1 1 calc R
C30 C 1.0928(9) 0.5000(5) 0.3913(6) 0.058(2) Uani 1 1 d .
H30A H 1.025 0.4557 0.3687 0.087 Uiso 1 1 calc R
H30B H 1.177 0.472 0.4232 0.087 Uiso 1 1 calc R
H30C H 1.1016 0.5344 0.3222 0.087 Uiso 1 1 calc R
C31 C 1.1468(6) 0.5893(4) 0.8140(4) 0.0354(15) Uani 1 1 d .
H31A H 1.0994 0.5488 0.8558 0.053 Uiso 1 1 calc R
H31B H 1.1521 0.6459 0.8527 0.053 Uiso 1 1 calc R
H31C H 1.2358 0.5674 0.8149 0.053 Uiso 1 1 calc R
O41 O 0.5409(4) 0.7555(3) 0.9140(3) 0.0277(9) Uani 1 1 d .
C42 C 0.5605(5) 0.6833(4) 0.8750(4) 0.0221(12) Uani 1 1 d .
C43 C 0.5448(5) 0.6598(4) 0.7499(5) 0.0237(13) Uani 1 1 d .
C44 C 0.5395(5) 0.5669(4) 0.7443(5) 0.0223(12) Uani 1 1 d .
C45 C 0.4778(6) 0.5099(4) 0.6445(5) 0.0313(13) Uani 1 1 d .
H45A H 0.5373 0.5056 0.5873 0.038 Uiso 1 1 calc R
H45B H 0.3943 0.5363 0.6039 0.038 Uiso 1 1 calc R
C46 C 0.4502(6) 0.4192(4) 0.6863(5) 0.0352(14) Uani 1 1 d .
H46A H 0.4313 0.3795 0.6181 0.042 Uiso 1 1 calc R
H46B H 0.3719 0.4207 0.7235 0.042 Uiso 1 1 calc R
C47 C 0.5704(6) 0.3849(4) 0.7759(5) 0.0370(15) Uani 1 1 d .
H47A H 0.5566 0.3234 0.7938 0.044 Uiso 1 1 calc R
H47B H 0.6508 0.389 0.7417 0.044 Uiso 1 1 calc R
C48 C 0.5879(6) 0.4383(4) 0.8887(5) 0.0319(14) Uani 1 1 d .
H48A H 0.516 0.4249 0.9311 0.038 Uiso 1 1 calc R
H48B H 0.6724 0.423 0.9403 0.038 Uiso 1 1 calc R
C49 C 0.5867(6) 0.5328(4) 0.8610(5) 0.0251(13) Uani 1 1 d .
C50 C 0.6114(5) 0.6048(5) 0.9427(4) 0.0247(10) Uani 1 1 d .
C51 C 0.7206(10) 0.5042(7) 1.1737(6) 0.080(3) Uani 1 1 d .
H51A H 0.7103 0.4974 1.2554 0.12 Uiso 1 1 calc R
H51B H 0.8126 0.5176 1.1715 0.12 Uiso 1 1 calc R
H51C H 0.6952 0.4504 1.1307 0.12 Uiso 1 1 calc R
C52 C 0.4399(8) 0.5737(6) 1.1164(6) 0.063(3) Uani 1 1 d .
H52A H 0.4336 0.5686 1.1993 0.095 Uiso 1 1 calc R
H52B H 0.4093 0.5199 1.0753 0.095 Uiso 1 1 calc R
H52C H 0.385 0.622 1.0807 0.095 Uiso 1 1 calc R
C53 C 0.6639(7) 0.6939(5) 1.1867(5) 0.0423(17) Uani 1 1 d .
H53A H 0.6185 0.7434 1.1441 0.063 Uiso 1 1 calc R
H53B H 0.7592 0.7016 1.1954 0.063 Uiso 1 1 calc R
H53C H 0.6405 0.6901 1.2646 0.063 Uiso 1 1 calc R
C54 C 0.3139(6) 0.7691(4) 0.6333(5) 0.0387(16) Uani 1 1 d .
H54A H 0.2568 0.7199 0.605 0.058 Uiso 1 1 calc R
H54B H 0.2883 0.8192 0.5823 0.058 Uiso 1 1 calc R
H54C H 0.3051 0.7834 0.7137 0.058 Uiso 1 1 calc R
C55 C 0.5843(6) 0.8428(4) 0.6591(5) 0.0363(15) Uani 1 1 d .
H55A H 0.5571 0.8744 0.7237 0.054 Uiso 1 1 calc R
H55B H 0.5682 0.8786 0.5881 0.054 Uiso 1 1 calc R
H55C H 0.6783 0.8292 0.6803 0.054 Uiso 1 1 calc R
C56 C 0.4990(7) 0.6928(4) 0.4843(5) 0.0372(15) Uani 1 1 d .
H56A H 0.5817 0.6608 0.4906 0.056 Uiso 1 1 calc R
H56B H 0.4962 0.7394 0.4267 0.056 Uiso 1 1 calc R
H56C H 0.4248 0.6534 0.459 0.056 Uiso 1 1 calc R

loop_
_atom_site_aniso_label
_atom_site_aniso_U_11
_atom_site_aniso_U_22
_atom_site_aniso_U_33
_atom_site_aniso_U_23
_atom_site_aniso_U_13
_atom_site_aniso_U_12
Fe1 0.0204(4) 0.0237(4) 0.0214(3) 0.0003(4) 0.0071(3) 0.0002(4)
Si1 0.0351(9) 0.0430(10) 0.0213(7) 0.0007(8) 0.0094(6) -0.0021(9)
Si2 0.0225(8) 0.0300(9) 0.0224(7) 0.0019(7) 0.0055(6) 0.0022(7)
C1 0.020(3) 0.034(3) 0.037(3) 0.003(3) 0.011(2) -0.003(3)
O2 0.039(3) 0.050(3) 0.065(3) 0.028(3) 0.009(2) 0.011(2)
C3 0.033(3) 0.025(3) 0.038(3) -0.004(3) 0.013(3) -0.009(3)
O4 0.036(2) 0.042(3) 0.043(3) -0.021(2) 0.021(2) -0.012(2)
C5 0.022(3) 0.021(3) 0.019(2) 0.003(2) 0.005(2) 0.006(2)
C11 0.033(3) 0.027(3) 0.024(3) -0.004(2) 0.007(2) -0.010(3)
N12 0.026(3) 0.024(3) 0.021(2) -0.0028(18) 0.0056(19) -0.001(2)
C13 0.023(3) 0.028(3) 0.019(2) 0.000(2) 0.008(2) -0.003(2)
C14 0.028(3) 0.035(3) 0.030(3) -0.007(3) 0.007(2) 0.002(3)
C15 0.024(3) 0.036(3) 0.029(3) 0.005(2) 0.010(2) -0.005(3)
C16 0.033(4) 0.055(4) 0.032(3) 0.006(3) 0.010(3) 0.006(3)
C17 0.029(4) 0.076(5) 0.047(4) 0.022(4) 0.008(3) 0.008(4)
C18 0.037(4) 0.096(6) 0.038(4) 0.027(4) -0.006(3) -0.015(4)
C19 0.050(4) 0.065(5) 0.027(3) 0.006(3) 0.002(3) -0.016(4)
C20 0.039(4) 0.039(4) 0.024(3) 0.003(2) 0.010(2) -0.011(3)
C21 0.032(3) 0.020(3) 0.030(3) -0.003(2) 0.010(2) -0.010(2)
N22 0.023(2) 0.031(3) 0.021(2) -0.0025(18) 0.0081(18) 0.002(2)
C23 0.014(3) 0.025(3) 0.023(3) 0.000(2) 0.007(2) -0.002(2)
C24 0.023(3) 0.032(3) 0.029(3) 0.002(2) 0.010(2) -0.005(3)
C25 0.035(3) 0.030(4) 0.026(3) -0.006(2) 0.007(2) -0.001(3)
C26 0.034(3) 0.030(3) 0.038(3) -0.010(3) 0.016(3) -0.001(3)
C27 0.027(3) 0.024(3) 0.044(3) 0.005(3) 0.015(3) 0.004(3)
C28 0.027(3) 0.028(3) 0.029(2) 0.003(3) 0.013(2) -0.003(3)
C29 0.030(3) 0.036(4) 0.026(3) -0.001(3) 0.007(2) 0.003(3)
C30 0.080(6) 0.051(5) 0.050(4) -0.015(4) 0.028(4) 0.007(4)
C31 0.036(3) 0.038(4) 0.033(3) 0.006(3) 0.008(2) 0.009(3)
O41 0.024(2) 0.031(2) 0.0286(19) -0.0075(17) 0.0064(16) 0.0030(18)
C42 0.013(3) 0.029(3) 0.024(3) -0.002(2) 0.004(2) 0.000(2)
C43 0.021(3) 0.030(3) 0.021(3) -0.003(2) 0.006(2) -0.005(2)
C44 0.015(3) 0.028(3) 0.024(3) -0.003(2) 0.005(2) 0.000(2)
C45 0.029(3) 0.032(3) 0.033(3) -0.008(3) 0.006(2) 0.000(3)
C46 0.034(4) 0.035(4) 0.038(3) -0.009(3) 0.010(3) -0.010(3)
C47 0.044(4) 0.029(3) 0.044(3) -0.004(3) 0.022(3) -0.007(3)
C48 0.033(3) 0.029(3) 0.036(3) 0.008(3) 0.013(3) -0.001(3)
C49 0.022(3) 0.025(3) 0.029(3) 0.003(2) 0.009(2) -0.002(2)
C50 0.021(2) 0.033(3) 0.022(2) -0.003(3) 0.0101(18) -0.004(3)
C51 0.121(9) 0.091(7) 0.029(4) 0.014(4) 0.018(5) 0.058(6)
C52 0.067(5) 0.095(7) 0.038(4) -0.016(4) 0.036(4) -0.036(5)
C53 0.047(4) 0.064(5) 0.018(3) -0.005(3) 0.012(3) -0.006(4)
C54 0.022(3) 0.046(4) 0.045(4) 0.006(3) 0.000(3) 0.005(3)
C55 0.038(4) 0.043(4) 0.029(3) 0.007(3) 0.007(3) 0.001(3)
C56 0.040(4) 0.043(4) 0.028(3) 0.002(3) 0.005(3) -0.003(3)

loop_
_atom_type_symbol
_atom_type_description
_atom_type_scat_dispersion_real
_atom_type_scat_dispersion_imag
_atom_type_scat_source
C C 0.0033 0.0016 'International Tables Vol C Tables 4.2.6.8 and 6.1.1.4'
H H 0 0 'International Tables Vol C Tables 4.2.6.8 and 6.1.1.4'
N N 0.0061 0.0033 'International Tables Vol C Tables 4.2.6.8 and 6.1.1.4'
O O 0.0106 0.006 'International Tables Vol C Tables 4.2.6.8 and 6.1.1.4'
Si Si 0.0817 0.0704 'International Tables Vol C Tables 4.2.6.8 and 6.1.1.4'
Fe Fe 0.3463 0.8444 'International Tables Vol C Tables 4.2.6.8 and 6.1.1.4'

loop_
_geom_angle_atom_site_label_1
_geom_angle_atom_site_label_2
_geom_angle_atom_site_label_3
_geom_angle
C1 Fe1 C3 93.5(3)
C1 Fe1 C5 92.3(2)
C3 Fe1 C5 98.1(2)
C1 Fe1 C49 90.9(2)
C3 Fe1 C49 106.9(2)
C5 Fe1 C49 154.6(2)
C1 Fe1 C44 126.1(2)
C3 Fe1 C44 84.1(2)
C5 Fe1 C44 141.4(2)
C49 Fe1 C44 40.6(2)
C1 Fe1 C43 156.3(2)
C3 Fe1 C43 101.4(2)
C5 Fe1 C43 103.5(2)
C49 Fe1 C43 67.3(2)
C44 Fe1 C43 39.3(2)
C1 Fe1 C50 91.5(2)
C3 Fe1 C50 146.5(2)
C5 Fe1 C50 114.8(2)
C49 Fe1 C50 39.9(2)
C44 Fe1 C50 66.43(19)
C43 Fe1 C50 66.0(2)
C1 Fe1 C42 125.3(2)
C3 Fe1 C42 138.1(2)
C5 Fe1 C42 95.73(19)
C49 Fe1 C42 62.33(19)
C44 Fe1 C42 61.31(19)
C43 Fe1 C42 36.77(18)
C50 Fe1 C42 37.0(2)
C53 Si1 C51 108.5(4)
C53 Si1 C52 106.4(3)
C51 Si1 C52 110.4(5)
C53 Si1 C50 113.0(3)
C51 Si1 C50 113.1(3)
C52 Si1 C50 105.2(3)
C54 Si2 C43 108.7(3)
C54 Si2 C55 106.3(3)
C43 Si2 C55 110.7(3)
C54 Si2 C56 109.4(3)
C43 Si2 C56 110.2(3)
C55 Si2 C56 111.4(3)
O2 C1 Fe1 176.0(5)
O4 C3 Fe1 170.6(5)
N22 C5 N12 101.6(4)
N22 C5 Fe1 126.5(4)
N12 C5 Fe1 131.8(4)
C21 C11 N12 107.3(5)
C21 C11 H11 126.4
N12 C11 H11 126.4
C11 N12 C5 112.5(4)
C11 N12 C13 120.0(4)
C5 N12 C13 127.0(4)
N12 C13 C15 108.3(4)
N12 C13 C14 109.2(4)
C15 C13 C14 114.4(5)
N12 C13 H13 108.3
C15 C13 H13 108.3
C14 C13 H13 108.3
C13 C14 H14A 109.5
C13 C14 H14B 109.5
H14A C14 H14B 109.5
C13 C14 H14C 109.5
H14A C14 H14C 109.5
H14B C14 H14C 109.5
C20 C15 C16 117.2(5)
C20 C15 C13 122.3(5)
C16 C15 C13 120.4(5)
C17 C16 C15 121.1(7)
C17 C16 H16 119.4
C15 C16 H16 119.4
C16 C17 C18 120.4(7)
C16 C17 H17 119.8
C18 C17 H17 119.8
C19 C18 C17 119.7(6)
C19 C18 H18 120.1
C17 C18 H18 120.1
C18 C19 C20 120.0(7)
C18 C19 H19 120
C20 C19 H19 120
C15 C20 C19 121.5(7)
C15 C20 H20 119.2
C19 C20 H20 119.2
C11 C21 N22 105.9(5)
C11 C21 H21 127
N22 C21 H21 127
C5 N22 C21 112.6(4)
C5 N22 C23 128.5(4)
C21 N22 C23 118.4(5)
C24 C23 C28 122.3(5)
C24 C23 N22 119.5(5)
C28 C23 N22 117.9(4)
C23 C24 C25 118.1(5)
C23 C24 C29 121.0(5)
C25 C24 C29 120.9(5)
C26 C25 C24 121.2(5)
C26 C25 H25 119.4
C24 C25 H25 119.4
C25 C26 C27 119.0(5)
C25 C26 C30 120.7(6)
C27 C26 C30 120.2(6)
C26 C27 C28 122.5(5)
C26 C27 H27 118.8
C28 C27 H27 118.8
C27 C28 C23 116.6(5)
C27 C28 C31 120.8(6)
C23 C28 C31 122.4(5)
C24 C29 H29A 109.5
C24 C29 H29B 109.5
H29A C29 H29B 109.5
C24 C29 H29C 109.5
H29A C29 H29C 109.5
H29B C29 H29C 109.5
C26 C30 H30A 109.5
C26 C30 H30B 109.5
H30A C30 H30B 109.5
C26 C30 H30C 109.5
H30A C30 H30C 109.5
H30B C30 H30C 109.5
C28 C31 H31A 109.5
C28 C31 H31B 109.5
H31A C31 H31B 109.5
C28 C31 H31C 109.5
H31A C31 H31C 109.5
H31B C31 H31C 109.5
O41 C42 C43 126.0(5)
O41 C42 C50 127.6(5)
C43 C42 C50 106.3(5)
O41 C42 Fe1 139.3(4)
C43 C42 Fe1 61.4(3)
C50 C42 Fe1 62.2(3)
C44 C43 C42 106.6(5)
C44 C43 Si2 128.9(4)
C42 C43 Si2 121.5(4)
C44 C43 Fe1 68.4(4)
C42 C43 Fe1 81.8(3)
Si2 C43 Fe1 130.9(3)
C43 C44 C49 108.5(5)
C43 C44 C45 129.0(5)
C49 C44 C45 121.8(5)
C43 C44 Fe1 72.3(4)
C49 C44 Fe1 67.8(3)
C45 C44 Fe1 132.5(4)
C44 C45 C46 111.8(5)
C44 C45 H45A 109.2
C46 C45 H45A 109.2
C44 C45 H45B 109.2
C46 C45 H45B 109.2
H45A C45 H45B 107.9
C45 C46 C47 110.5(5)
C45 C46 H46A 109.6
C47 C46 H46A 109.6
C45 C46 H46B 109.6
C47 C46 H46B 109.6
H46A C46 H46B 108.1
C48 C47 C46 109.7(5)
C48 C47 H47A 109.7
C46 C47 H47A 109.7
C48 C47 H47B 109.7
C46 C47 H47B 109.7
H47A C47 H47B 108.2
C49 C48 C47 110.4(5)
C49 C48 H48A 109.6
C47 C48 H48A 109.6
C49 C48 H48B 109.6
C47 C48 H48B 109.6
H48A C48 H48B 108.1
C44 C49 C50 108.6(5)
C44 C49 C48 122.9(5)
C50 C49 C48 127.9(5)
C44 C49 Fe1 71.6(3)
C50 C49 Fe1 74.6(3)
C48 C49 Fe1 126.6(4)
C49 C50 C42 106.3(4)
C49 C50 Si1 123.4(5)
C42 C50 Si1 122.5(4)
C49 C50 Fe1 65.5(3)
C42 C50 Fe1 80.8(3)
Si1 C50 Fe1 143.2(3)
Si1 C51 H51A 109.5
Si1 C51 H51B 109.5
H51A C51 H51B 109.5
Si1 C51 H51C 109.5
H51A C51 H51C 109.5
H51B C51 H51C 109.5
Si1 C52 H52A 109.5
Si1 C52 H52B 109.5
H52A C52 H52B 109.5
Si1 C52 H52C 109.5
H52A C52 H52C 109.5
H52B C52 H52C 109.5
Si1 C53 H53A 109.5
Si1 C53 H53B 109.5
H53A C53 H53B 109.5
Si1 C53 H53C 109.5
H53A C53 H53C 109.5
H53B C53 H53C 109.5
Si2 C54 H54A 109.5
Si2 C54 H54B 109.5
H54A C54 H54B 109.5
Si2 C54 H54C 109.5
H54A C54 H54C 109.5
H54B C54 H54C 109.5
Si2 C55 H55A 109.5
Si2 C55 H55B 109.5
H55A C55 H55B 109.5
Si2 C55 H55C 109.5
H55A C55 H55C 109.5
H55B C55 H55C 109.5
Si2 C56 H56A 109.5
Si2 C56 H56B 109.5
H56A C56 H56B 109.5
Si2 C56 H56C 109.5
H56A C56 H56C 109.5
H56B C56 H56C 109.5

loop_
_geom_bond_atom_site_label_1
_geom_bond_atom_site_label_2
_geom_bond_distance
Fe1 C1 1.733(6)
Fe1 C3 1.783(6)
Fe1 C5 2.029(5)
Fe1 C49 2.061(6)
Fe1 C44 2.111(6)
Fe1 C43 2.163(6)
Fe1 C50 2.184(5)
Fe1 C42 2.438(6)
Si1 C53 1.840(7)
Si1 C51 1.856(8)
Si1 C52 1.859(8)
Si1 C50 1.879(5)
Si2 C54 1.860(6)
Si2 C43 1.864(6)
Si2 C55 1.869(6)
Si2 C56 1.878(6)
C1 O2 1.162(7)
C3 O4 1.146(7)
C5 N22 1.374(7)
C5 N12 1.380(6)
C11 C21 1.342(7)
C11 N12 1.377(7)
C11 H11 0.95
N12 C13 1.480(6)
C13 C15 1.515(7)
C13 C14 1.522(8)
C13 H13 1
C14 H14A 0.98
C14 H14B 0.98
C14 H14C 0.98
C15 C20 1.387(8)
C15 C16 1.399(8)
C16 C17 1.373(8)
C16 H16 0.95
C17 C18 1.386(11)
C17 H17 0.95
C18 C19 1.361(11)
C18 H18 0.95
C19 C20 1.393(8)
C19 H19 0.95
C20 H20 0.95
C21 N22 1.396(7)
C21 H21 0.95
N22 C23 1.451(6)
C23 C24 1.395(7)
C23 C28 1.397(8)
C24 C25 1.397(8)
C24 C29 1.507(8)
C25 C26 1.372(8)
C25 H25 0.95
C26 C27 1.387(8)
C26 C30 1.513(8)
C27 C28 1.394(8)
C27 H27 0.95
C28 C31 1.496(7)
C29 H29A 0.98
C29 H29B 0.98
C29 H29C 0.98
C30 H30A 0.98
C30 H30B 0.98
C30 H30C 0.98
C31 H31A 0.98
C31 H31B 0.98
C31 H31C 0.98
O41 C42 1.236(7)
C42 C43 1.474(7)
C42 C50 1.487(8)
C43 C44 1.439(8)
C44 C49 1.448(8)
C44 C45 1.497(8)
C45 C46 1.528(8)
C45 H45A 0.99
C45 H45B 0.99
C46 C47 1.554(8)
C46 H46A 0.99
C46 H46B 0.99
C47 C48 1.528(8)
C47 H47A 0.99
C47 H47B 0.99
C48 C49 1.495(8)
C48 H48A 0.99
C48 H48B 0.99
C49 C50 1.451(8)
C51 H51A 0.98
C51 H51B 0.98
C51 H51C 0.98
C52 H52A 0.98
C52 H52B 0.98
C52 H52C 0.98
C53 H53A 0.98
C53 H53B 0.98
C53 H53C 0.98
C54 H54A 0.98
C54 H54B 0.98
C54 H54C 0.98
C55 H55A 0.98
C55 H55B 0.98
C55 H55C 0.98
C56 H56A 0.98
C56 H56B 0.98
C56 H56C 0.98

loop_
_geom_torsion_atom_site_label_1
_geom_torsion_atom_site_label_2
_geom_torsion_atom_site_label_3
_geom_torsion_atom_site_label_4
_geom_torsion
C1 Fe1 C5 N22 88.6(5)
C3 Fe1 C5 N22 -5.2(5)
C49 Fe1 C5 N22 -174.4(4)
C44 Fe1 C5 N22 -96.0(5)
C43 Fe1 C5 N22 -109.1(4)
C50 Fe1 C5 N22 -178.7(4)
C42 Fe1 C5 N22 -145.6(4)
C1 Fe1 C5 N12 -90.0(5)
C3 Fe1 C5 N12 176.1(5)
C49 Fe1 C5 N12 7.0(8)
C44 Fe1 C5 N12 85.4(6)
C43 Fe1 C5 N12 72.3(5)
C50 Fe1 C5 N12 2.7(5)
C42 Fe1 C5 N12 35.8(5)
C21 C11 N12 C5 -1.1(6)
C21 C11 N12 C13 171.8(4)
N22 C5 N12 C11 1.1(6)
Fe1 C5 N12 C11 179.9(4)
N22 C5 N12 C13 -171.2(4)
Fe1 C5 N12 C13 7.7(8)
C11 N12 C13 C15 -62.0(6)
C5 N12 C13 C15 109.8(6)
C11 N12 C13 C14 63.2(6)
C5 N12 C13 C14 -125.1(5)
N12 C13 C15 C20 137.1(5)
C14 C13 C15 C20 15.1(8)
N12 C13 C15 C16 -44.5(7)
C14 C13 C15 C16 -166.5(5)
C20 C15 C16 C17 0.4(9)
C13 C15 C16 C17 -178.1(6)
C15 C16 C17 C18 -0.3(10)
C16 C17 C18 C19 0.2(11)
C17 C18 C19 C20 -0.2(11)
C16 C15 C20 C19 -0.4(9)
C13 C15 C20 C19 178.0(6)
C18 C19 C20 C15 0.3(10)
N12 C11 C21 N22 0.5(6)
N12 C5 N22 C21 -0.7(6)
Fe1 C5 N22 C21 -179.7(4)
N12 C5 N22 C23 171.1(5)
Fe1 C5 N22 C23 -7.8(7)
C11 C21 N22 C5 0.1(6)
C11 C21 N22 C23 -172.6(4)
C5 N22 C23 C24 104.4(6)
C21 N22 C23 C24 -84.1(6)
C5 N22 C23 C28 -81.7(7)
C21 N22 C23 C28 89.8(6)
C28 C23 C24 C25 4.5(8)
N22 C23 C24 C25 178.1(5)
C28 C23 C24 C29 -173.5(5)
N22 C23 C24 C29 0.1(8)
C23 C24 C25 C26 -0.2(9)
C29 C24 C25 C26 177.9(5)
C24 C25 C26 C27 -2.6(9)
C24 C25 C26 C30 179.2(6)
C25 C26 C27 C28 1.3(9)
C30 C26 C27 C28 179.5(6)
C26 C27 C28 C23 2.8(9)
C26 C27 C28 C31 -172.2(6)
C24 C23 C28 C27 -5.7(8)
N22 C23 C28 C27 -179.4(5)
C24 C23 C28 C31 169.2(5)
N22 C23 C28 C31 -4.5(8)
C1 Fe1 C42 O41 88.7(7)
C3 Fe1 C42 O41 -117.1(6)
C5 Fe1 C42 O41 -8.2(6)
C49 Fe1 C42 O41 158.3(7)
C44 Fe1 C42 O41 -155.4(7)
C43 Fe1 C42 O41 -113.2(7)
C50 Fe1 C42 O41 116.4(7)
C1 Fe1 C42 C43 -158.0(4)
C3 Fe1 C42 C43 -3.9(5)
C5 Fe1 C42 C43 105.0(3)
C49 Fe1 C42 C43 -88.5(4)
C44 Fe1 C42 C43 -42.2(3)
C50 Fe1 C42 C43 -130.4(5)
C1 Fe1 C42 C50 -27.6(4)
C3 Fe1 C42 C50 126.5(4)
C5 Fe1 C42 C50 -124.6(3)
C49 Fe1 C42 C50 41.9(3)
C44 Fe1 C42 C50 88.2(3)
C43 Fe1 C42 C50 130.4(5)
O41 C42 C43 C44 -163.3(6)
C50 C42 C43 C44 19.9(6)
Fe1 C42 C43 C44 64.4(4)
O41 C42 C43 Si2 -1.2(8)
C50 C42 C43 Si2 -178.0(4)
Fe1 C42 C43 Si2 -133.4(4)
O41 C42 C43 Fe1 132.2(5)
C50 C42 C43 Fe1 -44.6(4)
C54 Si2 C43 C44 90.8(6)
C55 Si2 C43 C44 -152.8(6)
C56 Si2 C43 C44 -29.1(7)
C54 Si2 C43 C42 -67.0(5)
C55 Si2 C43 C42 49.4(5)
C56 Si2 C43 C42 173.1(4)
C54 Si2 C43 Fe1 -175.1(3)
C55 Si2 C43 Fe1 -58.7(4)
C56 Si2 C43 Fe1 65.0(4)
C1 Fe1 C43 C44 -62.0(7)
C3 Fe1 C43 C44 65.7(4)
C5 Fe1 C43 C44 167.1(3)
C49 Fe1 C43 C44 -37.9(3)
C50 Fe1 C43 C44 -81.5(4)
C42 Fe1 C43 C44 -111.6(5)
C1 Fe1 C43 C42 49.6(7)
C3 Fe1 C43 C42 177.4(3)
C5 Fe1 C43 C42 -81.3(3)
C49 Fe1 C43 C42 73.7(3)
C44 Fe1 C43 C42 111.6(5)
C50 Fe1 C43 C42 30.1(3)
C1 Fe1 C43 Si2 174.6(5)
C3 Fe1 C43 Si2 -57.6(4)
C5 Fe1 C43 Si2 43.7(4)
C49 Fe1 C43 Si2 -161.3(4)
C44 Fe1 C43 Si2 -123.4(6)
C50 Fe1 C43 Si2 155.2(4)
C42 Fe1 C43 Si2 125.0(5)
C42 C43 C44 C49 -15.4(7)
Si2 C43 C44 C49 -175.8(4)
Fe1 C43 C44 C49 58.4(4)
C42 C43 C44 C45 155.3(5)
Si2 C43 C44 C45 -5.1(10)
Fe1 C43 C44 C45 -130.9(7)
C42 C43 C44 Fe1 -73.8(4)
Si2 C43 C44 Fe1 125.8(5)
C1 Fe1 C44 C43 154.0(4)
C3 Fe1 C44 C43 -116.0(4)
C5 Fe1 C44 C43 -20.4(5)
C49 Fe1 C44 C43 119.3(5)
C50 Fe1 C44 C43 80.4(4)
C42 Fe1 C44 C43 39.4(3)
C1 Fe1 C44 C49 34.7(4)
C3 Fe1 C44 C49 124.6(4)
C5 Fe1 C44 C49 -139.7(4)
C43 Fe1 C44 C49 -119.3(5)
C50 Fe1 C44 C49 -38.9(3)
C42 Fe1 C44 C49 -79.9(3)
C1 Fe1 C44 C45 -78.9(6)
C3 Fe1 C44 C45 11.1(6)
C5 Fe1 C44 C45 106.7(6)
C49 Fe1 C44 C45 -113.5(7)
C43 Fe1 C44 C45 127.1(7)
C50 Fe1 C44 C45 -152.4(6)
C42 Fe1 C44 C45 166.5(6)
C43 C44 C45 C46 -159.5(6)
C49 C44 C45 C46 10.1(8)
Fe1 C44 C45 C46 98.3(6)
C44 C45 C46 C47 -44.9(7)
C45 C46 C47 C48 67.3(6)
C46 C47 C48 C49 -50.0(7)
C43 C44 C49 C50 4.9(7)
C45 C44 C49 C50 -166.6(5)
Fe1 C44 C49 C50 66.0(4)
C43 C44 C49 C48 176.7(6)
C45 C44 C49 C48 5.2(9)
Fe1 C44 C49 C48 -122.2(6)
C43 C44 C49 Fe1 -61.2(5)
C45 C44 C49 Fe1 127.3(5)
C47 C48 C49 C44 15.6(8)
C47 C48 C49 C50 -174.2(5)
C47 C48 C49 Fe1 -75.1(6)
C1 Fe1 C49 C44 -152.6(4)
C3 Fe1 C49 C44 -58.8(4)
C5 Fe1 C49 C44 110.0(5)
C43 Fe1 C49 C44 36.8(3)
C50 Fe1 C49 C44 116.1(5)
C42 Fe1 C49 C44 77.2(3)
C1 Fe1 C49 C50 91.3(4)
C3 Fe1 C49 C50 -174.9(3)
C5 Fe1 C49 C50 -6.1(7)
C44 Fe1 C49 C50 -116.1(5)
C43 Fe1 C49 C50 -79.3(3)
C42 Fe1 C49 C50 -38.9(3)
C1 Fe1 C49 C48 -34.9(5)
C3 Fe1 C49 C48 59.0(5)
C5 Fe1 C49 C48 -132.2(5)
C44 Fe1 C49 C48 117.8(6)
C43 Fe1 C49 C48 154.6(5)
C50 Fe1 C49 C48 -126.1(6)
C42 Fe1 C49 C48 -165.0(6)
C44 C49 C50 C42 7.6(6)
C48 C49 C50 C42 -163.7(6)
Fe1 C49 C50 C42 71.6(3)
C44 C49 C50 Si1 157.1(4)
C48 C49 C50 Si1 -14.3(8)
Fe1 C49 C50 Si1 -138.9(4)
C44 C49 C50 Fe1 -64.0(4)
C48 C49 C50 Fe1 124.7(6)
O41 C42 C50 C49 166.4(6)
C43 C42 C50 C49 -16.8(5)
Fe1 C42 C50 C49 -61.0(3)
O41 C42 C50 Si1 16.6(8)
C43 C42 C50 Si1 -166.6(4)
Fe1 C42 C50 Si1 149.2(4)
O41 C42 C50 Fe1 -132.5(6)
C43 C42 C50 Fe1 44.2(4)
C53 Si1 C50 C49 174.3(5)
C51 Si1 C50 C49 50.6(6)
C52 Si1 C50 C49 -70.0(5)
C53 Si1 C50 C42 -41.0(5)
C51 Si1 C50 C42 -164.8(5)
C52 Si1 C50 C42 74.7(5)
C53 Si1 C50 Fe1 81.3(7)
C51 Si1 C50 Fe1 -42.4(8)
C52 Si1 C50 Fe1 -163.0(6)
C1 Fe1 C50 C49 -89.6(4)
C3 Fe1 C50 C49 8.9(6)
C5 Fe1 C50 C49 177.1(3)
C44 Fe1 C50 C49 39.6(3)
C43 Fe1 C50 C49 82.7(3)
C42 Fe1 C50 C49 112.7(4)
C1 Fe1 C50 C42 157.8(3)
C3 Fe1 C50 C42 -103.7(5)
C5 Fe1 C50 C42 64.5(3)
C49 Fe1 C50 C42 -112.7(4)
C44 Fe1 C50 C42 -73.1(3)
C43 Fe1 C50 C42 -29.9(3)
C1 Fe1 C50 Si1 24.0(6)
C3 Fe1 C50 Si1 122.5(6)
C5 Fe1 C50 Si1 -69.3(7)
C49 Fe1 C50 Si1 113.6(8)
C44 Fe1 C50 Si1 153.2(7)
C43 Fe1 C50 Si1 -163.7(7)
C42 Fe1 C50 Si1 -133.8(8)
